data_9012663
loop_
_publ_author_name
'Rozenberg, K. A.'
'Rastsvetaeva, R. K.'
'Chukanov, N. V.'
'Verin, I. A.'

_publ_section_title
;
 Crystal structure of golyshevite
;
_journal_name_full 'Crystallography Reports'
_journal_page_first 539
_journal_page_last 543
_journal_paper_doi 10.1134/1.1996727
_journal_volume 50
_journal_year 2005
_chemical_compound_source 'Kovdor massif, Kola Peninsula, Russia'
_chemical_formula_sum
;C H6.82 Al0.08 Ca9.348 Ce0.102 Cl0.29 Fe2.19 K0.6 Mn0.3 Na10.44 Nb0.57 O78.53
 Si24.66 Zr3
;
_chemical_name_mineral Golyshevite
_space_group_IT_number 160
_symmetry_space_group_name_Hall 'R 3 -2"'
_symmetry_space_group_name_H-M 'R 3 m :H'
_cell_angle_alpha 90
_cell_angle_beta 90
_cell_angle_gamma 120
_cell_formula_units_Z 3
_cell_length_a 14.231
_cell_length_b 14.231
_cell_length_c 29.984
_cell_volume 5258.853
_database_code_amcsd 0012391
_exptl_crystal_density_diffrn 2.935
_cod_original_sg_symbol_H-M 'R 3 m'
_cod_original_formula_sum
;Na10.44 Ca9.348 K.6 Zr3 Ce.102 Fe2.19 Mn.3 Nb.57 Al.08 Si24.66 O78.53 C Cl.29
 H6.82
;
_cod_database_code 9012663

loop_
_space_group_symop_operation_xyz
x,y,z
2/3+x,1/3+y,1/3+z
1/3+x,2/3+y,2/3+z
x,x-y,z
2/3+x,1/3+x-y,1/3+z
1/3+x,2/3+x-y,2/3+z
-y,-x,z
2/3-y,1/3-x,1/3+z
1/3-y,2/3-x,2/3+z
-x+y,y,z
2/3-x+y,1/3+y,1/3+z
1/3-x+y,2/3+y,2/3+z
-y,x-y,z
2/3-y,1/3+x-y,1/3+z
1/3-y,2/3+x-y,2/3+z
-x+y,-x,z
2/3-x+y,1/3-x,1/3+z
1/3-x+y,2/3-x,2/3+z

loop_
_atom_site_label
_atom_site_fract_x
_atom_site_fract_y
_atom_site_fract_z
_atom_site_occupancy
_atom_site_U_iso_or_equiv
_atom_site_type_symbol
_atom_site_attached_hydrogens
NaA1a 0.10940 0.21880 0.15570 0.80000 0.02480 Na 0
NaA1b 0.07800 0.15600 0.17340 0.20000 0.01500 Na 0
NaA2a 0.56580 0.43420 0.17540 0.89000 0.03080 Na 0
NaA2b 0.54900 0.09800 0.17900 0.11000 0.03900 Na 0
CaA3a 0.23480 0.46960 -0.04600 0.35000 0.02970 Ca 0
NaA3a 0.23480 0.46960 -0.04600 0.35000 0.02970 Na 0
NaA3b 0.22800 0.11400 0.27690 0.29000 0.02300 Na 0
CaA4a 0.45280 0.22640 0.05040 0.80000 0.02610 Ca 0
NaA4b 0.49100 0.24500 0.03600 0.10000 0.02300 Na 0
KA4b 0.49100 0.24500 0.03600 0.10000 0.02300 K 0
Na5 0.19100 0.59500 0.15200 0.32000 0.04300 Na 0
Zr 0.33240 0.16620 0.16680 1.00000 0.01800 Zr 0
Ca 0.00100 0.26080 0.00010 0.98300 0.01190 Ca 0
Ce 0.00100 0.26080 0.00010 0.01700 0.01190 Ce 0
Fe1 0.51950 0.48050 -0.00210 0.56000 0.01660 Fe 0
Fe2 0.04920 0.52460 0.00330 0.17000 0.01370 Fe 0
Mn2 0.04920 0.52460 0.00330 0.10000 0.01370 Mn 0
NbM3a 0.33333 0.66667 0.28900 0.18000 0.02200 Nb 0
AlM3a 0.33333 0.66667 0.28900 0.08000 0.02200 Al 0
SiM3b 0.33333 0.66667 0.24640 0.50000 0.01600 Si 0
NbM4a 0.33333 0.66667 0.04100 0.39000 0.01940 Nb 0
SiM4b 0.33333 0.66667 0.09200 0.16000 0.01700 Si 0
Si1 0.52580 0.26290 0.25020 1.00000 0.01100 Si 0
Si2 -0.00550 0.60380 0.09700 1.00000 0.01340 Si 0
Si3 0.20650 0.41300 0.07700 1.00000 0.01800 Si 0
Si4 0.08720 0.54360 0.25890 1.00000 0.01700 Si 0
Si5 0.05850 0.32820 0.23610 1.00000 0.01330 Si 0
Si6 0.14000 0.07000 0.08170 1.00000 0.01300 Si 0
O1 0.48160 0.24080 0.19980 1.00000 0.03100 O 0
O2 0.25750 0.03090 0.20890 1.00000 0.03400 O 0
O3 0.39910 0.30060 0.12630 1.00000 0.02900 O 0
O4 0.60610 0.39390 0.25540 1.00000 0.02000 O 0
O5 0.43220 0.21610 0.28750 1.00000 0.01600 O 0
O6 0.41280 0.03470 0.04460 1.00000 0.02800 O 0
O7 0.09870 0.37610 0.10760 1.00000 0.02600 O 0
O8 0.01800 0.50900 0.11490 1.00000 0.02900 O 0
O9 0.27340 0.54680 0.07290 1.00000 0.04400 O 0
O10 0.18280 0.36560 0.02780 1.00000 0.01900 O 0
O11 0.03240 0.51620 0.30610 1.00000 0.02300 O 0
O12 0.17600 0.35200 0.21790 1.00000 0.02600 O 0
O13 0.04710 0.30280 0.28860 1.00000 0.02400 O 0
O14 0.38890 0.43020 0.22770 1.00000 0.02800 O 0
O15 0.39370 0.60630 0.25350 1.00000 0.03400 O 0
O16 0.06280 0.12560 0.07710 1.00000 0.02600 O 0
O17 0.19120 0.09560 0.13020 1.00000 0.02800 O 0
O18 0.22500 0.11250 0.04280 1.00000 0.02100 O 0
C1 0.66667 0.33333 0.10800 0.55000 0.02600 C 0
C2 0.66667 0.33333 0.08300 0.45000 0.02200 C 0
Oc1 0.61200 0.38800 0.10800 0.55000 0.05300 O 0
Oc2 0.61410 0.38590 0.08690 0.45000 0.06700 O 0
O-H1 0.26500 0.53000 0.32400 0.33000 0.03000 O 1
O-H2 0.21200 0.60600 0.00200 0.39000 0.02900 O 1
O-H3 0.33333 0.66667 0.14500 0.16000 0.06400 O 1
O-H4 0.33333 0.66667 0.19200 0.50000 0.06500 O 1
Cl 0.00000 0.00000 0.24120 0.29000 0.02800 Cl 0
Wat1 0.00000 0.00000 0.26300 0.24000 0.03400 O 2
Wat2 0.00000 0.00000 0.29300 0.23000 0.02900 O 2
Wat3 0.00000 0.00000 0.17900 0.24000 0.03800 O 2

loop_
_cod_changelog_entry_id
_cod_changelog_entry_author
_cod_changelog_entry_date
_cod_changelog_entry_text
1
;cod-tools version 3.8.0
Id: cif_guess_AMCSD_atom_types 9581 2023-05-17 12:35:41Z saulius
;
2023-05-21T08:54:26+03:00
;Derived atom types and hydrogen counts
from atom names that follow the AMCSD naming convention
(Wat == water, O-H == hydroxyl).
;

loop_
_cod_related_entry_id
_cod_related_entry_database
_cod_related_entry_code
1 AMCSD 0012391
